data_2211896
loop_
_publ_author_name
'Gregory M. Ferrence'
'Adam D. Beitelman'

_publ_section_title
;
 Chloro[hydridotris(3-<i>tert</i>-butyl-5-methylpyrazolyl)borato]cobalt(II)
;
_journal_coeditor_code NG2128
_journal_issue 1
_journal_name_full 'Acta Crystallographica Section E'
_journal_page_first m153
_journal_page_last m155
_journal_paper_doi 10.1107/S1600536806048914
_journal_volume 63
_journal_year 2007
_chemical_formula_iupac '[Co (C24 H40 B1 N6) Cl]'
_chemical_formula_moiety 'C24 H40 B1 Cl1 Co1 N6'
_chemical_formula_sum 'C24 H40 B Cl Co N6'
_chemical_formula_weight 517.81
_chemical_name_systematic
;
Chloro[hydridotris(3-tert-butyl-5-methylpyrazolyl)borato]cobalt(II)
;
_space_group_IT_number 40
_symmetry_cell_setting orthorhombic
_symmetry_space_group_name_Hall 'A 2 -2a'
_symmetry_space_group_name_H-M 'A m a 2'
_audit_creation_method 'WinGX routine CIF_UPDATE'
_cell_angle_alpha 90
_cell_angle_beta 90
_cell_angle_gamma 90
_cell_formula_units_Z 4
_cell_length_a 16.429(2)
_cell_length_b 16.035(2)
_cell_length_c 10.6255(14)
_cell_measurement_reflns_used 3253
_cell_measurement_temperature 193(2)
_cell_measurement_theta_max 25.977
_cell_measurement_theta_min 2.2995
_cell_volume 2799.2(6)
_computing_cell_refinement SMART
_computing_data_collection 'SMART (Bruker, 1999)'
_computing_data_reduction 'SAINT (Bruker, 1999)'
_computing_molecular_graphics 'ORTEP-3 for Windows (Farrugia, 1997)'
_computing_publication_material 'WinGX (Farrugia, 1999)'
_computing_structure_refinement 'SHELXL97 (Sheldrick, 1997)'
_computing_structure_solution 'SIR2004 (Burla <i>et al.</i>,  2005)'
_diffrn_measured_fraction_theta_full 0.996
_diffrn_measured_fraction_theta_max 0.996
_diffrn_measurement_device_type 'Bruker SMART CCD area-detector'
_diffrn_measurement_method '\f and \w'
_diffrn_radiation_type MoK\a
_diffrn_radiation_wavelength 0.71073
_diffrn_reflns_av_R_equivalents 0.0318
_diffrn_reflns_limit_h_max 20
_diffrn_reflns_limit_h_min -14
_diffrn_reflns_limit_k_max 19
_diffrn_reflns_limit_k_min -20
_diffrn_reflns_limit_l_max 13
_diffrn_reflns_limit_l_min -10
_diffrn_reflns_number 6423
_diffrn_reflns_theta_full 26.4
_diffrn_reflns_theta_max 26.4
_diffrn_reflns_theta_min 2.3
_diffrn_standards_number 0
_exptl_absorpt_coefficient_mu 0.731
_exptl_absorpt_correction_T_max 0.9372
_exptl_absorpt_correction_T_min 0.6601
_exptl_absorpt_correction_type multi-scan
_exptl_absorpt_process_details '(SADABS; Sheldrick, 1996)'
_exptl_crystal_colour blue
_exptl_crystal_density_diffrn 1.229
_exptl_crystal_density_method 'not measured'
_exptl_crystal_description plate
_exptl_crystal_F_000 1100
_exptl_crystal_size_max 0.62
_exptl_crystal_size_mid 0.4
_exptl_crystal_size_min 0.09
_refine_diff_density_max 0.287
_refine_diff_density_min -0.211
_refine_ls_abs_structure_details 'Flack (1983), 1228 Friedel pairs'
_refine_ls_abs_structure_Flack 0.004(14)
_refine_ls_extinction_method none
_refine_ls_goodness_of_fit_ref 1.045
_refine_ls_hydrogen_treatment mixed
_refine_ls_matrix_type full
_refine_ls_number_parameters 183
_refine_ls_number_reflns 2791
_refine_ls_number_restraints 1
_refine_ls_restrained_S_all 1.045
_refine_ls_R_factor_gt 0.0303
_refine_ls_shift/su_max 0
_refine_ls_structure_factor_coef Fsqd
_refine_ls_weighting_details 'calc w=1/[\s^2^(Fo^2^)+(0.0311P)^2^] where P=(Fo^2^+2Fc^2^)/3'
_refine_ls_weighting_scheme calc
_refine_ls_wR_factor_ref 0.07
_reflns_number_gt 2594
_reflns_number_total 2791
_reflns_threshold_expression I>2\s(I)
_cod_data_source_file ng2128.cif
_cod_data_source_block I
_cod_original_cell_volume 2799.1(6)
_cod_database_code 2211896
_cod_database_fobs_code 2211896

loop_
_symmetry_equiv_pos_as_xyz
'x, y, z'
'-x, -y, z'
'-x+1/2, y, z'
'x+1/2, -y, z'
'x, y+1/2, z+1/2'
'-x, -y+1/2, z+1/2'
'-x+1/2, y+1/2, z+1/2'
'x+1/2, -y+1/2, z+1/2'

loop_
_atom_site_type_symbol
_atom_site_label
_atom_site_fract_x
_atom_site_fract_y
_atom_site_fract_z
_atom_site_U_iso_or_equiv
_atom_site_adp_type
_atom_site_calc_flag
_atom_site_refinement_flags
_atom_site_occupancy
C C13 0.25 0.1247(2) 0.2499(3) 0.0285(7) Uani d S 1
C C14 0.25 0.1628(2) 0.1328(3) 0.0333(8) Uani d S 1
H H14 0.25 0.1356 0.0533 0.04 Uiso calc SR 1
C C15 0.25 0.2471(2) 0.1536(3) 0.0298(7) Uani d S 1
C C16 0.25 0.3178(3) 0.0615(3) 0.0431(11) Uani d S 1
C C17 0.25 0.0319(2) 0.2832(4) 0.0373(8) Uani d S 1
C C18 0.25 -0.0176(3) 0.1599(5) 0.0623(13) Uani d S 1
C C19 0.32656(18) 0.01066(15) 0.3567(3) 0.0493(7) Uani d . 1
H H19A 0.3746 0.0247 0.3061 0.059 Uiso calc R 1
H H19B 0.327 -0.0491 0.3761 0.059 Uiso calc R 1
H H19C 0.3275 0.0427 0.4352 0.059 Uiso calc R 1
C C23 0.08693(13) 0.30655(13) 0.5822(2) 0.0244(5) Uani d . 1
C C24 0.05763(11) 0.38008(12) 0.5287(3) 0.0282(4) Uani d . 1
H H24 0.0087 0.4083 0.5503 0.034 Uiso calc R 1
C C25 0.11301(12) 0.40389(13) 0.4388(2) 0.0238(4) Uani d . 1
C C26 0.11477(14) 0.47947(14) 0.3568(2) 0.0329(5) Uani d . 1
H H26A 0.163 0.4776 0.3027 0.039 Uiso calc PR 0.5
H H26B 0.1167 0.5296 0.4094 0.039 Uiso calc PR 0.5
H H26C 0.0657 0.4808 0.3044 0.039 Uiso calc PR 0.5
H H26D 0.0673 0.5144 0.375 0.039 Uiso calc PR 0.5
H H26E 0.1136 0.4624 0.2682 0.039 Uiso calc PR 0.5
H H26F 0.1646 0.5112 0.3733 0.039 Uiso calc PR 0.5
C C27 0.04844(13) 0.25419(15) 0.6852(2) 0.0301(5) Uani d . 1
C C28 -0.03048(17) 0.29516(19) 0.7285(3) 0.0525(8) Uani d . 1
H H28A -0.0551 0.2615 0.7954 0.063 Uiso calc R 1
H H28B -0.0682 0.2991 0.6574 0.063 Uiso calc R 1
H H28C -0.0188 0.3512 0.7607 0.063 Uiso calc R 1
C C29 0.10641(15) 0.24910(17) 0.7983(2) 0.0393(6) Uani d . 1
H H29A 0.0815 0.2152 0.8646 0.047 Uiso calc R 1
H H29B 0.1169 0.3054 0.8305 0.047 Uiso calc R 1
H H29C 0.1578 0.2235 0.772 0.047 Uiso calc R 1
C C30 0.02961(17) 0.16691(17) 0.6349(3) 0.0435(7) Uani d . 1
H H30A 0.0052 0.1332 0.7019 0.052 Uiso calc R 1
H H30B 0.0801 0.1404 0.6063 0.052 Uiso calc R 1
H H30C -0.0085 0.1712 0.5642 0.052 Uiso calc R 1
B B 0.25 0.3422(2) 0.3546(3) 0.0223(7) Uani d S 1
N N11 0.25 0.25942(16) 0.2785(2) 0.0240(5) Uani d S 1
N N12 0.25 0.18371(16) 0.3391(2) 0.0260(6) Uani d S 1
N N21 0.17306(10) 0.34638(10) 0.43716(16) 0.0202(4) Uani d . 1
N N22 0.15729(9) 0.28569(9) 0.5266(2) 0.0213(3) Uani d . 1
Cl Cl 0.25 0.09500(5) 0.65949(9) 0.0421(2) Uani d S 1
Co Co 0.25 0.20140(2) 0.52764(3) 0.02200(11) Uani d S 1
H H1 0.25 0.3939(19) 0.292(3) 0.026(8) Uiso d S 1
H H18A 0.25 -0.071(3) 0.177(4) 0.037(10) Uiso d S 1
H H18B 0.302(2) -0.002(2) 0.107(3) 0.078(11) Uiso d . 1
H H16A 0.296(2) 0.351(2) 0.079(3) 0.076(11) Uiso d . 1
H H16B 0.25 0.296(2) -0.017(4) 0.052(14) Uiso d S 1

loop_
_atom_site_aniso_label
_atom_site_aniso_U_11
_atom_site_aniso_U_22
_atom_site_aniso_U_33
_atom_site_aniso_U_12
_atom_site_aniso_U_13
_atom_site_aniso_U_23
C13 0.0226(16) 0.0303(17) 0.0326(17) 0 0 -0.0095(13)
C14 0.0317(18) 0.040(2) 0.0278(18) 0 0 -0.0108(14)
C15 0.0238(17) 0.043(2) 0.0224(15) 0 0 -0.0042(15)
C16 0.056(3) 0.056(3) 0.0170(19) 0 0 0.0042(15)
C17 0.043(2) 0.0258(18) 0.0427(19) 0 0 -0.0125(16)
C18 0.086(4) 0.033(2) 0.068(3) 0 0 -0.026(2)
C19 0.0482(17) 0.0295(14) 0.0701(19) 0.0063(12) -0.0001(14) -0.0032(12)
C23 0.0194(11) 0.0286(12) 0.0252(10) -0.0021(9) -0.0011(9) 0.0006(8)
C24 0.0200(9) 0.0301(10) 0.0345(10) 0.0038(8) 0.0051(12) 0.0009(13)
C25 0.0193(10) 0.0239(11) 0.0280(10) 0.0002(8) -0.0017(9) 0.0031(9)
C26 0.0249(12) 0.0309(13) 0.0428(14) 0.0048(10) 0.0001(10) 0.0111(10)
C27 0.0224(12) 0.0375(13) 0.0305(13) -0.0025(10) 0.0044(10) 0.0094(9)
C28 0.0342(15) 0.067(2) 0.0557(19) 0.0050(13) 0.0201(13) 0.0205(15)
C29 0.0428(14) 0.0511(17) 0.0241(11) -0.0042(12) 0.0011(11) 0.0051(11)
C30 0.0404(16) 0.0437(15) 0.0464(17) -0.0159(12) 0.0012(12) 0.0102(12)
B 0.0217(17) 0.0225(18) 0.0228(17) 0 0 0.0052(14)
N11 0.0258(13) 0.0275(14) 0.0186(12) 0 0 0.0034(10)
N12 0.0308(14) 0.0212(13) 0.0261(14) 0 0 -0.0004(10)
N21 0.0202(9) 0.0213(9) 0.0192(8) -0.0004(7) -0.0015(7) 0.0032(7)
N22 0.0218(7) 0.0214(8) 0.0206(7) -0.0017(6) -0.0002(11) 0.0041(9)
Cl 0.0441(5) 0.0355(4) 0.0466(5) 0 0 0.0216(4)
Co 0.02350(19) 0.01983(19) 0.02269(19) 0 0 0.0043(2)

loop_
_atom_type_symbol
_atom_type_description
_atom_type_scat_dispersion_real
_atom_type_scat_dispersion_imag
_atom_type_scat_source
C C 0.0033 0.0016 'International Tables Vol C Tables 4.2.6.8 and 6.1.1.4'
H H 0 0 'International Tables Vol C Tables 4.2.6.8 and 6.1.1.4'
B B 0.0013 0.0007 'International Tables Vol C Tables 4.2.6.8 and 6.1.1.4'
N N 0.0061 0.0033 'International Tables Vol C Tables 4.2.6.8 and 6.1.1.4'
Cl Cl 0.1484 0.1585 'International Tables Vol C Tables 4.2.6.8 and 6.1.1.4'
Co Co 0.3494 0.9721 'International Tables Vol C Tables 4.2.6.8 and 6.1.1.4'

loop_
_geom_angle_atom_site_label_1
_geom_angle_atom_site_label_2
_geom_angle_atom_site_label_3
_geom_angle_site_symmetry_1
_geom_angle_site_symmetry_3
_geom_angle
_geom_angle_publ_flag
N11 N12 Co . . 109.91(18) y
N21 N22 Co . . 109.28(12) y
N12 Co N22 . 3 95.03(8) ?
N12 Co N22 . . 95.03(8) y
N22 Co N22 3 . 96.83(8) y
N12 Co Cl . . 121.33(8) y
N22 Co Cl 3 . 121.09(6) ?
N22 Co Cl . . 121.09(6) y
N12 N11 B . . 120.7(2) y
N22 N21 B . . 120.93(18) y
N21 B N21 3 . 110.3(2) y
N21 B N11 3 . 109.49(17) ?
N21 B N11 . . 109.49(17) y
N11 N12 C13 . . 107.0(3) y
N12 C13 C14 . . 108.9(3) y
C13 C14 C15 . . 106.9(3) y
C14 C15 N11 . . 107.7(3) y
C15 N11 N12 . . 109.5(2) y
N21 N22 C23 . . 106.77(15) y
N22 C23 C24 . . 109.20(19) y
C23 C24 C25 . . 106.85(18) y
C24 C25 N21 . . 107.66(18) y
C25 N21 N22 . . 109.52(16) y
N21 C25 C26 . . 122.16(18) ?
C14 C13 C17 . . 129.5(3) ?
N12 C13 C17 . . 121.6(3) ?
C15 C14 H14 . . 126.6 ?
C13 C14 H14 . . 126.6 ?
N11 C15 C16 . . 122.3(3) ?
C14 C15 C16 . . 129.9(3) ?
C15 C16 H16A . . 108(2) ?
C15 C16 H16B . . 108(3) ?
H16A C16 H16B . . 113(2) ?
C19 C17 C19 . 3 111.8(3) ?
C19 C17 C13 . . 109.66(18) ?
C19 C17 C13 3 . 109.66(18) ?
C19 C17 C18 . . 108.9(2) ?
C19 C17 C18 3 . 108.9(2) ?
C13 C17 C18 . . 107.8(3) ?
C17 C18 H18A . . 109(3) ?
C17 C18 H18B . . 109.7(19) ?
H18A C18 H18B . . 110(2) ?
C17 C19 H19A . . 109.5 ?
C17 C19 H19B . . 109.5 ?
H19A C19 H19B . . 109.5 ?
C17 C19 H19C . . 109.5 ?
H19A C19 H19C . . 109.5 ?
H19B C19 H19C . . 109.5 ?
N22 C23 C27 . . 122.62(19) ?
C24 C23 C27 . . 128.2(2) ?
C24 C25 C26 . . 130.13(19) ?
C25 C24 H24 . . 126.6 ?
C23 C24 H24 . . 126.6 ?
C25 C26 H26A . . 109.5 ?
C25 C26 H26B . . 109.5 ?
H26A C26 H26B . . 109.5 ?
C25 C26 H26C . . 109.5 ?
H26A C26 H26C . . 109.5 ?
H26B C26 H26C . . 109.5 ?
C25 C26 H26D . . 109.5 ?
H26A C26 H26D . . 141.1 ?
H26B C26 H26D . . 56.3 ?
H26C C26 H26D . . 56.3 ?
C25 C26 H26E . . 109.5 ?
H26A C26 H26E . . 56.3 ?
H26B C26 H26E . . 141.1 ?
H26C C26 H26E . . 56.3 ?
H26D C26 H26E . . 109.5 ?
C25 C26 H26F . . 109.5 ?
H26A C26 H26F . . 56.3 ?
H26B C26 H26F . . 56.3 ?
H26C C26 H26F . . 141.1 ?
H26D C26 H26F . . 109.5 ?
H26E C26 H26F . . 109.5 ?
C23 C27 C28 . . 109.5(2) ?
C23 C27 C30 . . 109.8(2) ?
C28 C27 C30 . . 109.1(2) ?
C23 C27 C29 . . 109.60(18) ?
C28 C27 C29 . . 108.3(2) ?
C30 C27 C29 . . 110.5(2) ?
C27 C28 H28A . . 109.5 ?
C27 C28 H28B . . 109.5 ?
H28A C28 H28B . . 109.5 ?
C27 C28 H28C . . 109.5 ?
H28A C28 H28C . . 109.5 ?
H28B C28 H28C . . 109.5 ?
C27 C29 H29A . . 109.5 ?
C27 C29 H29B . . 109.5 ?
H29A C29 H29B . . 109.5 ?
C27 C29 H29C . . 109.5 ?
H29A C29 H29C . . 109.5 ?
H29B C29 H29C . . 109.5 ?
C27 C30 H30A . . 109.5 ?
C27 C30 H30B . . 109.5 ?
H30A C30 H30B . . 109.5 ?
C27 C30 H30C . . 109.5 ?
H30A C30 H30C . . 109.5 ?
H30B C30 H30C . . 109.5 ?
N21 B H1 3 . 108.8(9) ?
N21 B H1 . . 108.8(9) ?
N11 B H1 . . 109.9(17) ?
C15 N11 B . . 129.8(3) ?
C13 N12 Co . . 143.1(2) ?
C25 N21 B . . 129.55(19) ?
C23 N22 Co . . 143.92(17) ?

loop_
_geom_bond_atom_site_label_1
_geom_bond_atom_site_label_2
_geom_bond_site_symmetry_2
_geom_bond_distance
_geom_bond_publ_flag
Co Cl . 2.2076(9) y
Co N12 . 2.023(3) y
Co N22 . 2.0364(15) y
Co N22 3 2.0364(15) ?
N11 N12 . 1.375(3) y
N21 N22 . 1.385(3) y
B N11 . 1.554(4) y
B N21 . 1.540(2) y
B N21 3 1.540(2) ?
B H1 . 1.06(3) ?
N12 C13 . 1.340(4) y
C13 C14 . 1.386(5) y
C13 C17 . 1.530(5) ?
C14 C15 . 1.370(5) y
C14 H14 . 0.95 ?
C15 N11 . 1.342(4) y
C15 C16 . 1.497(5) ?
C16 H16A . 0.95(3) ?
C16 H16B . 0.91(4) ?
C17 C19 . 1.519(4) ?
C17 C19 3 1.519(4) ?
C17 C18 . 1.531(6) ?
C18 H18A . 0.87(4) ?
C18 H18B . 1.05(3) ?
C19 H19A . 0.98 ?
C19 H19B . 0.98 ?
C19 H19C . 0.98 ?
N22 C23 . 1.341(3) y
C23 C24 . 1.395(3) y
C23 C27 . 1.517(3) ?
C24 C25 . 1.373(3) y
C24 H24 . 0.95 ?
C25 N21 . 1.351(3) y
C25 C26 . 1.493(3) ?
C26 H26A . 0.98 ?
C26 H26B . 0.98 ?
C26 H26C . 0.98 ?
C26 H26D . 0.98 ?
C26 H26E . 0.98 ?
C26 H26F . 0.98 ?
C27 C28 . 1.525(3) ?
C27 C30 . 1.530(4) ?
C27 C29 . 1.536(3) ?
C28 H28A . 0.98 ?
C28 H28B . 0.98 ?
C28 H28C . 0.98 ?
C29 H29A . 0.98 ?
C29 H29B . 0.98 ?
C29 H29C . 0.98 ?
C30 H30A . 0.98 ?
C30 H30B . 0.98 ?
C30 H30C . 0.98 ?

loop_
_geom_torsion_atom_site_label_1
_geom_torsion_atom_site_label_2
_geom_torsion_atom_site_label_3
_geom_torsion_atom_site_label_4
_geom_torsion_site_symmetry_1
_geom_torsion_site_symmetry_4
_geom_torsion
N12 C13 C14 C15 . . 0
C17 C13 C14 C15 . . 180
C13 C14 C15 N11 . . 0
C13 C14 C15 C16 . . 180
N12 C13 C17 C19 . . -61.6(2)
C14 C13 C17 C19 . . 118.4(2)
N12 C13 C17 C19 . 3 61.6(2)
C14 C13 C17 C19 . 3 -118.4(2)
N12 C13 C17 C18 . . 180
C14 C13 C17 C18 . . 0
N22 C23 C24 C25 . . -0.4(3)
C27 C23 C24 C25 . . -179.5(2)
C23 C24 C25 N21 . . 0.6(3)
C23 C24 C25 C26 . . -176.9(2)
N22 C23 C27 C28 . . 179.7(2)
C24 C23 C27 C28 . . -1.4(4)
N22 C23 C27 C30 . . -60.5(3)
C24 C23 C27 C30 . . 118.4(3)
N22 C23 C27 C29 . . 61.1(3)
C24 C23 C27 C29 . . -120.0(3)
C14 C15 N11 N12 . . 0
C16 C15 N11 N12 . . 180
C14 C15 N11 B . . 180
C16 C15 N11 B . . 0
N21 B N11 C15 3 . -119.48(16)
N21 B N11 C15 . . 119.48(17)
N21 B N11 N12 3 . 60.52(16)
N21 B N11 N12 . . -60.52(16)
C14 C13 N12 N11 . . 0
C17 C13 N12 N11 . . 180
C14 C13 N12 Co . . 180
C17 C13 N12 Co . . 0
C15 N11 N12 C13 . . 0
B N11 N12 C13 . . 180
C15 N11 N12 Co . . 180
B N11 N12 Co . . 0
C24 C25 N21 N22 . . -0.6(2)
C26 C25 N21 N22 . . 177.14(19)
C24 C25 N21 B . . 179.8(2)
C26 C25 N21 B . . -2.4(3)
N21 B N21 C25 3 . 118.2(2)
N11 B N21 C25 . . -121.3(2)
N21 B N21 N22 3 . -61.4(3)
N11 B N21 N22 . . 59.2(3)
C24 C23 N22 N21 . . 0.1(3)
C27 C23 N22 N21 . . 179.17(19)
C24 C23 N22 Co . . 177.5(2)
C27 C23 N22 Co . . -3.4(4)
C25 N21 N22 C23 . . 0.3(2)
B N21 N22 C23 . . 180.0(2)
C25 N21 N22 Co . . -178.08(14)
B N21 N22 Co . . 1.5(2)
C13 N12 Co N22 . 3 131.34(4)
N11 N12 Co N22 . 3 -48.66(4)
C13 N12 Co N22 . . -131.34(4)
N11 N12 Co N22 . . 48.66(4)
C13 N12 Co Cl . . 0
N11 N12 Co Cl . . 180
C23 N22 Co N12 . . 133.0(3)
N21 N22 Co N12 . . -49.55(14)
C23 N22 Co N22 . 3 -131.3(2)
N21 N22 Co N22 . 3 46.1(2)
C23 N22 Co Cl . . 1.5(3)
N21 N22 Co Cl . . 178.95(11)
